data_7208644
loop_
_publ_author_name
'Li, Xiao-Yan'
'Yu, Ke-Ying'
'Zhao, Xiao-Li'
'Ma, Ming-Liang'
'Guo, Fang'
'Mi, Xian-Qiang'
'Jiang, Biao'
'Wen, Ke'

_publ_section_title
;
 Carboxylic acid-derived oxacalix[2]arene[2]pyrazine self-assembles into
 unprecedented diamondoid networks
;
_journal_issue 23
_journal_name_full CrystEngComm
_journal_page_first 7869
_journal_paper_doi 10.1039/c2ce25315a
_journal_volume 14
_journal_year 2012
_chemical_formula_moiety 'C22 H12 N4 O8,2(C4 H8 O2),2(H2O)'
_chemical_formula_sum 'C30 H32 N4 O14'
_chemical_formula_weight 672.59
_chemical_name_systematic
;
?
;
_space_group_IT_number 34
_symmetry_cell_setting orthorhombic
_symmetry_space_group_name_Hall 'P 2 -2n'
_symmetry_space_group_name_H-M 'P n n 2'
_atom_sites_solution_hydrogens geom
_atom_sites_solution_primary direct
_atom_sites_solution_secondary difmap
_audit_creation_method SHELXL-97
_cell_angle_alpha 90.00
_cell_angle_beta 90.00
_cell_angle_gamma 90.00
_cell_formula_units_Z 2
_cell_length_a 14.0268(8)
_cell_length_b 17.7897(10)
_cell_length_c 5.0012(3)
_cell_measurement_reflns_used 9925
_cell_measurement_temperature 173(2)
_cell_measurement_theta_max 28.33
_cell_measurement_theta_min 2.29
_cell_volume 1247.96(12)
_computing_cell_refinement 'Bruker SMART'
_computing_data_collection 'Bruker SMART'
_computing_data_reduction 'Bruker SAINT'
_computing_molecular_graphics 'Bruker SHELXTL'
_computing_publication_material 'Bruker SHELXTL'
_computing_structure_refinement 'SHELXL-97 (Sheldrick, 2008)'
_computing_structure_solution 'SHELXS-97 (Sheldrick, 2008)'
_diffrn_ambient_temperature 173(2)
_diffrn_measured_fraction_theta_full 0.991
_diffrn_measured_fraction_theta_max 0.991
_diffrn_measurement_device_type 'CCD area detector'
_diffrn_measurement_method 'phi and omega scans'
_diffrn_radiation_monochromator graphite
_diffrn_radiation_source 'fine-focus sealed tube'
_diffrn_radiation_type MoK\a
_diffrn_radiation_wavelength 0.71073
_diffrn_reflns_av_R_equivalents 0.0191
_diffrn_reflns_av_sigmaI/netI 0.0118
_diffrn_reflns_limit_h_max 16
_diffrn_reflns_limit_h_min -16
_diffrn_reflns_limit_k_max 20
_diffrn_reflns_limit_k_min -21
_diffrn_reflns_limit_l_max 5
_diffrn_reflns_limit_l_min -5
_diffrn_reflns_number 13766
_diffrn_reflns_theta_full 25.01
_diffrn_reflns_theta_max 25.01
_diffrn_reflns_theta_min 2.29
_exptl_absorpt_coefficient_mu 0.134
_exptl_absorpt_correction_T_max 1
_exptl_absorpt_correction_T_min 0.839693
_exptl_absorpt_correction_type multi-scan
_exptl_absorpt_process_details 'Bruker SAINT (SADABS)'
_exptl_crystal_colour colorless
_exptl_crystal_density_diffrn 1.651
_exptl_crystal_density_method 'not measured'
_exptl_crystal_description block
_exptl_crystal_F_000 640
_exptl_crystal_size_max 0.368
_exptl_crystal_size_mid 0.324
_exptl_crystal_size_min 0.268
_refine_diff_density_max 0.313
_refine_diff_density_min -0.488
_refine_diff_density_rms 0.081
_refine_ls_abs_structure_details 'Flack H D (1983), Acta Cryst. A39, 876-881'
_refine_ls_abs_structure_Flack 1.1(18)
_refine_ls_extinction_method none
_refine_ls_goodness_of_fit_ref 1.132
_refine_ls_hydrogen_treatment mixed
_refine_ls_matrix_type full
_refine_ls_number_parameters 203
_refine_ls_number_reflns 2168
_refine_ls_number_restraints 1
_refine_ls_restrained_S_all 1.131
_refine_ls_R_factor_all 0.0574
_refine_ls_R_factor_gt 0.0567
_refine_ls_shift/su_max 0.000
_refine_ls_shift/su_mean 0.000
_refine_ls_structure_factor_coef Fsqd
_refine_ls_weighting_details 'calc w=1/[\s^2^(Fo^2^)+(0.1019P)^2^+1.1336P] where P=(Fo^2^+2Fc^2^)/3'
_refine_ls_weighting_scheme calc
_refine_ls_wR_factor_gt 0.1639
_refine_ls_wR_factor_ref 0.1649
_reflns_number_gt 2133
_reflns_number_total 2168
_reflns_threshold_expression >2sigma(I)
_cod_data_source_file c2ce25315a.txt
_cod_data_source_block z2
_cod_depositor_comments
;
The following automatic conversions were performed:

'_symmetry_cell_setting' value 'Orthorhombic' changed to
'orthorhombic' according to
/home/saulius/struct/CIF-dictionaries/cif_core.dic dictionary named
'cif_core.dic' version 2.4.2 from 2011-04-26.

Automatic conversion script
Id: cif_fix_values 1891 2012-01-12 08:04:46Z andrius 
;
_cod_original_sg_symbol_H-M Pnn2
_cod_database_code 7208644

loop_
_symmetry_equiv_pos_as_xyz
'x, y, z'
'-x, -y, z'
'x+1/2, -y+1/2, z+1/2'
'-x+1/2, y+1/2, z+1/2'

loop_
_atom_site_label
_atom_site_type_symbol
_atom_site_fract_x
_atom_site_fract_y
_atom_site_fract_z
_atom_site_U_iso_or_equiv
_atom_site_adp_type
_atom_site_occupancy
_atom_site_symmetry_multiplicity
_atom_site_calc_flag
_atom_site_refinement_flags
O1 O 0.81155(17) -0.19008(14) 0.2366(6) 0.0372(7) Uani 1 1 d .
O01 O 0.9334(5) -0.0237(4) 0.3892(19) 0.131(2) Uani 1 1 d .
O02 O 1.0210(6) -0.1131(4) 0.186(2) 0.156(3) Uani 1 1 d .
C01 C 0.9903(5) -0.1254(3) 0.680(2) 0.094(3) Uani 1 1 d .
H01A H 0.9292 -0.1497 0.7285 0.113 Uiso 1 1 calc R
H01B H 1.0388 -0.1654 0.6564 0.113 Uiso 1 1 calc R
C02 C 0.9772(5) -0.0792(4) 0.396(2) 0.106(3) Uani 1 1 d .
C03 C 1.0225(13) -0.0703(9) -0.087(3) 0.187(6) Uani 1 1 d .
H03A H 1.0876 -0.0514 -0.1238 0.224 Uiso 1 1 calc R
H03B H 0.9787 -0.0267 -0.0795 0.224 Uiso 1 1 calc R
O2 O 0.69876(16) -0.27651(12) 0.3047(5) 0.0285(5) Uani 1 1 d .
H2A H 0.7282 -0.2997 0.1840 0.043 Uiso 1 1 calc R
O3 O 0.73557(16) 0.01196(13) 0.8905(5) 0.0333(7) Uani 1 1 d .
O4 O 0.50536(16) -0.18514(12) 1.0606(5) 0.0287(6) Uani 1 1 d .
N1 N 0.71265(19) 0.15135(15) 1.3988(6) 0.0251(6) Uani 1 1 d .
N2 N 0.60830(19) 0.09266(14) 0.9721(6) 0.0218(6) Uani 1 1 d .
C1 C 0.4221(2) -0.14977(17) 1.1181(7) 0.0220(7) Uani 1 1 d .
C2 C 0.5756(2) -0.15083(17) 0.9055(7) 0.0219(7) Uani 1 1 d .
C3 C 0.6140(2) -0.19379(17) 0.7017(7) 0.0220(6) Uani 1 1 d .
H3A H 0.5874 -0.2413 0.6576 0.026 Uiso 1 1 calc R
C4 C 0.6920(2) -0.16621(17) 0.5633(7) 0.0204(6) Uani 1 1 d .
C5 C 0.7290(2) -0.09600(17) 0.6237(7) 0.0215(6) Uani 1 1 d .
H5A H 0.7814 -0.0765 0.5254 0.026 Uiso 1 1 calc R
C6 C 0.6885(2) -0.05460(18) 0.8299(7) 0.0228(7) Uani 1 1 d .
C7 C 0.6121(2) -0.08140(17) 0.9774(6) 0.0222(6) Uani 1 1 d .
H7A H 0.5859 -0.0534 1.1215 0.027 Uiso 1 1 calc R
C8 C 0.7408(2) -0.21127(18) 0.3490(7) 0.0231(7) Uani 1 1 d .
C9 C 0.6931(2) 0.06552(18) 1.0466(7) 0.0235(7) Uani 1 1 d .
C10 C 0.7459(2) 0.09310(17) 1.2587(7) 0.0251(7) Uani 1 1 d .
H10A H 0.8052 0.0708 1.3042 0.030 Uiso 1 1 calc R
C11 C 0.6288(2) 0.18009(16) 1.3317(5) 0.0238(7) Uani 1 1 d .
H11A H 0.6034 0.2213 1.4293 0.029 Uiso 1 1 calc R
O1W O 0.5000(2) 0.00000(16) 0.4916(5) 0.0412(9) Uani 1 2 d SR

loop_
_atom_site_aniso_label
_atom_site_aniso_U_11
_atom_site_aniso_U_22
_atom_site_aniso_U_33
_atom_site_aniso_U_23
_atom_site_aniso_U_13
_atom_site_aniso_U_12
O1 0.0347(12) 0.0320(13) 0.0451(16) -0.0203(12) 0.0186(12) -0.0073(10)
O01 0.130(4) 0.108(4) 0.153(7) 0.015(4) 0.015(5) 0.039(4)
O02 0.176(6) 0.119(5) 0.172(9) 0.016(5) 0.063(6) 0.045(5)
C01 0.078(4) 0.044(3) 0.159(9) -0.006(4) -0.037(5) 0.009(3)
C02 0.081(4) 0.062(3) 0.175(10) -0.008(5) 0.020(6) 0.025(3)
C03 0.268(18) 0.174(12) 0.118(11) 0.014(10) 0.018(11) 0.039(13)
O2 0.0349(12) 0.0219(11) 0.0288(12) -0.0108(10) 0.0100(10) -0.0016(9)
O3 0.0267(11) 0.0298(13) 0.0435(17) -0.0205(12) 0.0050(10) -0.0009(9)
O4 0.0354(12) 0.0174(11) 0.0332(14) 0.0071(9) 0.0151(11) 0.0066(9)
N1 0.0294(13) 0.0224(13) 0.0234(14) -0.0057(11) -0.0058(11) -0.0013(11)
N2 0.0294(13) 0.0170(12) 0.0191(13) -0.0015(10) -0.0014(10) -0.0016(10)
C1 0.0289(15) 0.0178(14) 0.0193(15) -0.0007(12) 0.0023(12) -0.0012(11)
C2 0.0273(14) 0.0175(14) 0.0210(16) 0.0056(12) 0.0046(13) 0.0066(12)
C3 0.0255(14) 0.0184(14) 0.0222(15) -0.0027(12) -0.0014(12) 0.0029(11)
C4 0.0247(14) 0.0184(15) 0.0181(14) -0.0034(11) -0.0016(12) 0.0055(11)
C5 0.0215(13) 0.0220(15) 0.0209(15) -0.0021(12) -0.0013(13) 0.0022(12)
C6 0.0236(14) 0.0214(14) 0.0233(16) -0.0050(12) -0.0047(12) 0.0038(11)
C7 0.0272(14) 0.0214(14) 0.0179(15) -0.0020(12) 0.0004(12) 0.0106(12)
C8 0.0237(14) 0.0233(15) 0.0223(16) -0.0045(13) 0.0021(13) 0.0046(12)
C9 0.0274(15) 0.0188(15) 0.0242(16) -0.0053(12) 0.0021(12) -0.0008(12)
C10 0.0284(15) 0.0208(15) 0.0259(18) -0.0052(13) -0.0031(13) 0.0008(12)
C11 0.0315(15) 0.0166(13) 0.0234(16) -0.0064(12) -0.0025(13) 0.0013(11)
O1W 0.0453(19) 0.058(2) 0.0207(19) 0.000 0.000 0.0200(18)

loop_
_atom_type_symbol
_atom_type_description
_atom_type_scat_dispersion_real
_atom_type_scat_dispersion_imag
_atom_type_scat_source
C C 0.0033 0.0016 'International Tables Vol C Tables 4.2.6.8 and 6.1.1.4'
H H 0.0000 0.0000 'International Tables Vol C Tables 4.2.6.8 and 6.1.1.4'
N N 0.0061 0.0033 'International Tables Vol C Tables 4.2.6.8 and 6.1.1.4'
O O 0.0106 0.0060 'International Tables Vol C Tables 4.2.6.8 and 6.1.1.4'

loop_
_geom_angle_atom_site_label_1
_geom_angle_atom_site_label_2
_geom_angle_atom_site_label_3
_geom_angle
_geom_angle_site_symmetry_1
_geom_angle_site_symmetry_3
C02 O02 C03 117.8(8) . .
C03 C01 C02 110.7(7) 1_556 .
O01 C02 O02 126.3(11) . .
O01 C02 C01 120.5(10) . .
O02 C02 C01 113.1(6) . .
O02 C03 C01 109.7(12) . 1_554
C9 O3 C6 120.7(2) . .
C1 O4 C2 121.5(2) . .
C11 N1 C10 118.4(3) . .
C1 N2 C9 114.2(3) 2_655 .
N2 C1 O4 121.1(3) 2_655 .
N2 C1 C11 123.8(3) 2_655 2_655
O4 C1 C11 115.1(3) . 2_655
C3 C2 C7 122.7(3) . .
C3 C2 O4 116.3(3) . .
C7 C2 O4 120.5(3) . .
C4 C3 C2 118.7(3) . .
C3 C4 C5 120.4(3) . .
C3 C4 C8 121.8(3) . .
C5 C4 C8 117.7(3) . .
C4 C5 C6 119.1(3) . .
C7 C6 C5 122.0(3) . .
C7 C6 O3 123.0(3) . .
C5 C6 O3 114.8(3) . .
C2 C7 C6 117.1(3) . .
O1 C8 O2 124.5(3) . .
O1 C8 C4 122.9(3) . .
O2 C8 C4 112.6(3) . .
N2 C9 O3 118.7(3) . .
N2 C9 C10 124.2(3) . .
O3 C9 C10 116.8(3) . .
N1 C10 C9 119.4(3) . .
N1 C11 C1 119.9(3) . 2_655

loop_
_geom_bond_atom_site_label_1
_geom_bond_atom_site_label_2
_geom_bond_distance
_geom_bond_site_symmetry_2
O1 C8 1.201(4) .
O01 C02 1.164(9) .
O02 C02 1.359(12) .
O02 C03 1.565(17) .
C01 C03 1.588(19) 1_556
C01 C02 1.649(15) .
C03 C01 1.588(19) 1_554
O2 C8 1.321(4) .
O3 C9 1.368(4) .
O3 C6 1.389(4) .
O4 C1 1.358(4) .
O4 C2 1.394(4) .
N1 C11 1.326(4) .
N1 C10 1.335(4) .
N2 C1 1.322(4) 2_655
N2 C9 1.337(4) .
C1 N2 1.322(4) 2_655
C1 C11 1.393(4) 2_655
C2 C3 1.384(5) .
C2 C7 1.385(5) .
C3 C4 1.383(5) .
C4 C5 1.386(4) .
C4 C8 1.504(4) .
C5 C6 1.389(4) .
C6 C7 1.385(5) .
C9 C10 1.383(5) .
C11 C1 1.393(4) 2_655
